data_7211453
loop_
_publ_author_name
'Wang, Jungang'
'Xiang, Jiachen'
'Wu, Anxin'
'Meng, Xianggao'

_publ_section_title
;
 Robust R22(8) hydrogen bonded dimer for crystal engineering of glycoluril
 derivatives
;
_journal_issue 46
_journal_name_full CrystEngComm
_journal_page_first 10079
_journal_paper_doi 10.1039/c3ce41702f
_journal_volume 15
_journal_year 2013
_chemical_formula_sum 'C48 H38 N6 O8'
_chemical_formula_weight 826.84
_chemical_name_systematic
; 
 ? 
;
_space_group_IT_number 2
_symmetry_cell_setting triclinic
_symmetry_space_group_name_Hall '-P 1'
_symmetry_space_group_name_H-M 'P -1'
_atom_sites_solution_hydrogens geom
_atom_sites_solution_primary direct
_atom_sites_solution_secondary difmap
_audit_creation_method SHELXL-97
_cell_angle_alpha 82.842(6)
_cell_angle_beta 79.340(6)
_cell_angle_gamma 75.048(5)
_cell_formula_units_Z 2
_cell_length_a 9.118(3)
_cell_length_b 12.291(4)
_cell_length_c 20.327(6)
_cell_measurement_reflns_used 2383
_cell_measurement_temperature 298(2)
_cell_measurement_theta_max 0.00
_cell_measurement_theta_min 0.00
_cell_volume 2155.8(12)
_computing_cell_refinement 'Bruker SMART'
_computing_data_collection 'Bruker SMART'
_computing_data_reduction 'Bruker SAINT'
_computing_molecular_graphics 'Bruker SHELXTL'
_computing_publication_material 'Bruker SHELXTL'
_computing_structure_refinement 'SHELXL-97 (Sheldrick, 1997)'
_computing_structure_solution 'SHELXS-97 (Sheldrick, 1990)'
_diffrn_ambient_temperature 298(2)
_diffrn_measured_fraction_theta_full 0.994
_diffrn_measured_fraction_theta_max 0.994
_diffrn_measurement_device_type 'CCD area detector'
_diffrn_measurement_method 'phi and omega scans'
_diffrn_radiation_monochromator graphite
_diffrn_radiation_source 'fine-focus sealed tube'
_diffrn_radiation_type MoK\a
_diffrn_radiation_wavelength 0.71073
_diffrn_reflns_av_R_equivalents 0.0626
_diffrn_reflns_av_sigmaI/netI 0.0848
_diffrn_reflns_limit_h_max 10
_diffrn_reflns_limit_h_min -10
_diffrn_reflns_limit_k_max 14
_diffrn_reflns_limit_k_min -14
_diffrn_reflns_limit_l_max 24
_diffrn_reflns_limit_l_min -24
_diffrn_reflns_number 19927
_diffrn_reflns_theta_full 25.01
_diffrn_reflns_theta_max 25.01
_diffrn_reflns_theta_min 2.05
_exptl_absorpt_coefficient_mu 0.088
_exptl_absorpt_correction_T_max 0.9912
_exptl_absorpt_correction_T_min 0.9825
_exptl_absorpt_correction_type none
_exptl_crystal_colour colorless
_exptl_crystal_density_diffrn 1.274
_exptl_crystal_density_method 'not measured'
_exptl_crystal_description block
_exptl_crystal_F_000 864
_exptl_crystal_size_max 0.20
_exptl_crystal_size_mid 0.10
_exptl_crystal_size_min 0.10
_refine_diff_density_max 0.336
_refine_diff_density_min -0.378
_refine_diff_density_rms 0.056
_refine_ls_extinction_method none
_refine_ls_goodness_of_fit_ref 1.158
_refine_ls_hydrogen_treatment mixed
_refine_ls_matrix_type full
_refine_ls_number_parameters 574
_refine_ls_number_reflns 7557
_refine_ls_number_restraints 84
_refine_ls_restrained_S_all 1.167
_refine_ls_R_factor_all 0.1649
_refine_ls_R_factor_gt 0.1185
_refine_ls_shift/su_max 0.000
_refine_ls_shift/su_mean 0.000
_refine_ls_structure_factor_coef Fsqd
_refine_ls_weighting_details 'calc w=1/[\s^2^(Fo^2^)+(0.0661P)^2^+3.1265P] where P=(Fo^2^+2Fc^2^)/3'
_refine_ls_weighting_scheme calc
_refine_ls_wR_factor_gt 0.2315
_refine_ls_wR_factor_ref 0.2539
_reflns_number_gt 5071
_reflns_number_total 7557
_reflns_threshold_expression >2sigma(I)
_cod_data_source_file c3ce41702f.txt
_cod_data_source_block 3a
_cod_depositor_comments
;
The following automatic conversions were performed:

'_symmetry_cell_setting' value 'Triclinic' changed to 'triclinic'
according to /home/saulius/struct/CIF-dictionaries/cif_core.dic
dictionary named 'cif_core.dic' version 2.4.2 from 2011-04-26.

Automatic conversion script
Id: cif_fix_values 1891 2012-01-12 08:04:46Z andrius 
;
_cod_original_cell_volume 2155.8(11)
_cod_original_sg_symbol_H-M P-1
_cod_database_code 7211453

loop_
_symmetry_equiv_pos_as_xyz
'x, y, z'
'-x, -y, -z'

loop_
_atom_site_label
_atom_site_type_symbol
_atom_site_fract_x
_atom_site_fract_y
_atom_site_fract_z
_atom_site_U_iso_or_equiv
_atom_site_adp_type
_atom_site_occupancy
_atom_site_symmetry_multiplicity
_atom_site_calc_flag
_atom_site_refinement_flags
_atom_site_disorder_assembly
_atom_site_disorder_group
C1 C 1.5569(9) 0.8479(10) -0.1095(4) 0.106(3) Uani 1 1 d . . .
H1 H 1.5781 0.8975 -0.1464 0.127 Uiso 1 1 calc R . .
C2 C 1.4669(9) 0.8859(8) -0.0507(4) 0.094(2) Uani 1 1 d . . .
H2 H 1.4270 0.9630 -0.0470 0.113 Uiso 1 1 calc R . .
C3 C 1.4362(9) 0.8101(8) 0.0024(3) 0.086(2) Uani 1 1 d . . .
C4 C 1.4996(10) 0.6964(9) -0.0057(4) 0.110(3) Uani 1 1 d . . .
H4 H 1.4772 0.6439 0.0293 0.132 Uiso 1 1 calc R . .
C5 C 1.5895(10) 0.6594(8) -0.0606(4) 0.097(3) Uani 1 1 d . . .
H5 H 1.6344 0.5827 -0.0632 0.117 Uiso 1 1 calc R . .
C6 C 1.3394(8) 0.8434(8) 0.0647(3) 0.095(3) Uani 1 1 d . . .
C7 C 1.2653(8) 0.8663(7) 0.1172(3) 0.090(2) Uani 1 1 d . . .
C8 C 1.1753(7) 0.8888(6) 0.1831(3) 0.0664(18) Uani 1 1 d . . .
C9 C 1.1267(8) 0.9953(6) 0.2047(3) 0.079(2) Uani 1 1 d . . .
H9 H 1.1515 1.0560 0.1767 0.095 Uiso 1 1 calc R . .
C10 C 1.0423(8) 1.0135(6) 0.2667(3) 0.074(2) Uani 1 1 d . . .
H10 H 1.0119 1.0864 0.2805 0.088 Uiso 1 1 calc R . .
C11 C 1.0014(6) 0.9272(5) 0.3091(3) 0.0516(14) Uani 1 1 d . . .
C12 C 1.0501(7) 0.8185(5) 0.2888(3) 0.0639(17) Uani 1 1 d . . .
H12 H 1.0234 0.7584 0.3168 0.077 Uiso 1 1 calc R . .
C13 C 1.1386(8) 0.8002(6) 0.2266(3) 0.077(2) Uani 1 1 d . . .
H13 H 1.1744 0.7268 0.2136 0.093 Uiso 1 1 calc R . .
C14 C 0.9155(6) 0.9450(4) 0.3753(3) 0.0471(13) Uani 1 1 d . . .
C15 C 0.8479(6) 0.9555(4) 0.4312(3) 0.0399(12) Uani 1 1 d . . .
C16 C 0.7655(5) 0.9728(4) 0.4988(2) 0.0345(11) Uani 1 1 d . . .
C17 C 0.7861(6) 1.0575(4) 0.5336(3) 0.0406(12) Uani 1 1 d . . .
H17 H 0.8546 1.1011 0.5137 0.049 Uiso 1 1 calc R . .
C18 C 0.7062(6) 1.0768(4) 0.5965(2) 0.0427(12) Uani 1 1 d . . .
H18 H 0.7220 1.1329 0.6192 0.051 Uiso 1 1 calc R . .
C19 C 0.6009(5) 1.0134(4) 0.6275(2) 0.0358(11) Uani 1 1 d . . .
C20 C 0.5806(5) 0.9269(3) 0.5940(2) 0.0297(10) Uani 1 1 d . . .
C21 C 0.6615(5) 0.9068(3) 0.5292(2) 0.0303(10) Uani 1 1 d . . .
C22 C 0.5118(6) 1.0431(4) 0.6916(3) 0.0445(13) Uani 1 1 d . . .
C23 C 0.4360(6) 1.0732(4) 0.7425(3) 0.0504(14) Uani 1 1 d . . .
C24 C 0.3411(7) 1.1114(5) 0.8036(3) 0.0555(15) Uani 1 1 d . . .
C25 C 0.3648(8) 1.1987(6) 0.8340(3) 0.081(2) Uani 1 1 d . . .
H25 H 0.4442 1.2326 0.8143 0.097 Uiso 1 1 calc R . .
C26 C 0.2745(9) 1.2366(7) 0.8923(4) 0.094(2) Uani 1 1 d . . .
H26 H 0.2922 1.2963 0.9111 0.113 Uiso 1 1 calc R . .
C27 C 0.1575(8) 1.1867(7) 0.9233(3) 0.076(2) Uani 1 1 d . . .
C28 C 0.1334(8) 1.0987(7) 0.8938(3) 0.089(2) Uani 1 1 d . . .
H28 H 0.0560 1.0633 0.9143 0.107 Uiso 1 1 calc R . .
C29 C 0.2228(8) 1.0630(6) 0.8346(3) 0.078(2) Uani 1 1 d . . .
H29 H 0.2029 1.0049 0.8150 0.094 Uiso 1 1 calc R . .
C30 C 0.0668(9) 1.2241(8) 0.9862(4) 0.099(3) Uani 1 1 d . A .
C31 C -0.0070(9) 1.2577(8) 1.0373(4) 0.103(3) Uani 1 1 d . . .
C32 C -0.0900(6) 1.2903(5) 1.1000(2) 0.080(2) Uani 0.78 1 d PGDU A 1
C33 C -0.0460(6) 1.3702(5) 1.1298(3) 0.095(3) Uani 0.78 1 d PGDU A 1
H33 H 0.0336 1.4019 1.1075 0.114 Uiso 0.78 1 calc PR A 1
C34 C -0.1210(7) 1.4026(5) 1.1929(3) 0.065(2) Uani 0.78 1 d PGDU A 1
H34 H -0.0916 1.4560 1.2128 0.077 Uiso 0.78 1 calc PR A 1
N5 N -0.2400(6) 1.3551(5) 1.2262(2) 0.134(3) Uani 0.78 1 d PGDU A 1
C35 C -0.2840(6) 1.2752(5) 1.1964(3) 0.078(3) Uani 0.78 1 d PGDU A 1
H35 H -0.3636 1.2435 1.2187 0.094 Uiso 0.78 1 calc PR A 1
C36 C -0.2090(6) 1.2428(5) 1.1333(3) 0.071(2) Uani 0.78 1 d PGDU A 1
H36 H -0.2385 1.1894 1.1134 0.085 Uiso 0.78 1 calc PR A 1
C32' C -0.0927(6) 1.2913(5) 1.10136(19) 0.080(2) Uani 0.22 1 d PGDU A 2
C33' C -0.0241(4) 1.3228(5) 1.1500(3) 0.042(6) Uani 0.22 1 d PGDU A 2
H33' H 0.0781 1.3261 1.1371 0.050 Uiso 0.22 1 calc PR A 2
C34' C -0.0836(6) 1.3471(6) 1.2089(2) 0.031(6) Uani 0.22 1 d PGDU A 2
H34' H -0.0278 1.3583 1.2404 0.037 Uiso 0.22 1 calc PR A 2
N5' N -0.2370(6) 1.3554(5) 1.2221(2) 0.134(3) Uani 0.22 1 d PGDU A 2
C35' C -0.3266(4) 1.3407(6) 1.1759(3) 0.065(8) Uani 0.22 1 d PGDU A 2
H35' H -0.4329 1.3534 1.1872 0.078 Uiso 0.22 1 calc PR A 2
C36' C -0.2529(6) 1.3073(6) 1.1135(2) 0.079(10) Uani 0.22 1 d PGDU A 2
H36' H -0.3066 1.2959 1.0813 0.095 Uiso 0.22 1 calc PR A 2
C37 C 0.4679(5) 0.8570(4) 0.6276(2) 0.0343(11) Uani 1 1 d . . .
H37A H 0.4201 0.8851 0.6709 0.041 Uiso 1 1 calc R . .
H37B H 0.3875 0.8679 0.6005 0.041 Uiso 1 1 calc R . .
C38 C 0.6387(5) 0.8152(3) 0.4917(2) 0.0312(10) Uani 1 1 d . . .
H38A H 0.5321 0.8320 0.4854 0.037 Uiso 1 1 calc R . .
H38B H 0.7018 0.8149 0.4477 0.037 Uiso 1 1 calc R . .
C39 C 0.6322(5) 0.6967(4) 0.6844(2) 0.0347(11) Uani 1 1 d . . .
C40 C 0.8145(5) 0.6274(4) 0.5124(2) 0.0384(12) Uani 1 1 d . . .
C41 C 0.5758(5) 0.6649(3) 0.5820(2) 0.0276(10) Uani 1 1 d . . .
C42 C 0.6843(5) 0.5545(4) 0.6097(2) 0.0344(11) Uani 1 1 d . . .
C43 C 0.4345(6) 0.6512(4) 0.5552(2) 0.0373(11) Uani 1 1 d . . .
C44 C 0.1674(6) 0.6706(5) 0.5710(3) 0.0548(15) Uani 1 1 d . . .
H44A H 0.1653 0.5916 0.5748 0.066 Uiso 1 1 calc R . .
H44B H 0.1688 0.6993 0.5243 0.066 Uiso 1 1 calc R . .
C45 C 0.0296(6) 0.7366(6) 0.6138(3) 0.0696(18) Uani 1 1 d . . .
H45A H 0.0354 0.8140 0.6111 0.104 Uiso 1 1 calc R . .
H45B H 0.0271 0.7053 0.6596 0.104 Uiso 1 1 calc R . .
H45C H -0.0620 0.7329 0.5983 0.104 Uiso 1 1 calc R . .
C46 C 0.6326(6) 0.4442(4) 0.6257(2) 0.0414(12) Uani 1 1 d . . .
C47 C 0.4278(9) 0.3552(6) 0.6621(5) 0.105(3) Uani 1 1 d . . .
H47A H 0.4625 0.3087 0.6244 0.126 Uiso 1 1 calc R . .
H47B H 0.4709 0.3128 0.7005 0.126 Uiso 1 1 calc R . .
C48 C 0.2682(10) 0.3803(7) 0.6767(5) 0.119(3) Uani 1 1 d . . .
H48A H 0.2258 0.4215 0.6385 0.179 Uiso 1 1 calc R . .
H48B H 0.2341 0.4254 0.7145 0.179 Uiso 1 1 calc R . .
H48C H 0.2346 0.3114 0.6872 0.179 Uiso 1 1 calc R . .
N1 N 0.8165(4) 0.5381(3) 0.5584(2) 0.0452(11) Uani 1 1 d . . .
H1A H 0.8897 0.4777 0.5571 0.054 Uiso 1 1 calc R . .
N2 N 0.6782(4) 0.7043(3) 0.52674(17) 0.0307(9) Uani 1 1 d . . .
N3 N 0.7099(5) 0.5886(3) 0.6715(2) 0.0446(11) Uani 1 1 d . . .
H3 H 0.7684 0.5450 0.6976 0.054 Uiso 1 1 calc R . .
N4 N 0.5361(4) 0.7367(3) 0.63760(17) 0.0294(9) Uani 1 1 d . . .
N6 N 1.6149(10) 0.7311(11) -0.1109(4) 0.147(4) Uani 1 1 d . . .
O1 O 0.6406(4) 0.7474(3) 0.73051(17) 0.0519(10) Uani 1 1 d . . .
O2 O 0.9149(4) 0.6406(3) 0.46476(17) 0.0511(10) Uani 1 1 d . . .
O3 O 0.4481(4) 0.6176(3) 0.50146(19) 0.0635(11) Uani 1 1 d . . .
O4 O 0.3026(4) 0.6834(3) 0.59475(17) 0.0454(9) Uani 1 1 d . . .
O5 O 0.7210(4) 0.3548(3) 0.6212(2) 0.0621(11) Uani 1 1 d . . .
O6 O 0.4829(4) 0.4608(3) 0.6455(2) 0.0642(12) Uani 1 1 d . . .
O7 O 0.0870(6) 0.5183(4) 0.2337(2) 0.0987(16) Uani 1 1 d . . .
H7A H 0.0886 0.5739 0.2519 0.118 Uiso 1 1 d R . .
H7B H 0.1727 0.4954 0.2122 0.118 Uiso 1 1 d R . .
O8 O 0.7678(12) 0.4441(7) 0.9025(4) 0.226(5) Uani 1 1 d . . .
H8A H 0.7757 0.4310 0.8633 0.272 Uiso 1 1 d R . .
H8B H 0.8276 0.3924 0.9205 0.272 Uiso 1 1 d R . .

loop_
_atom_site_aniso_label
_atom_site_aniso_U_11
_atom_site_aniso_U_22
_atom_site_aniso_U_33
_atom_site_aniso_U_23
_atom_site_aniso_U_13
_atom_site_aniso_U_12
C1 0.082(6) 0.176(10) 0.044(4) 0.008(5) 0.009(4) -0.027(6)
C2 0.083(5) 0.130(7) 0.062(5) -0.006(5) -0.006(4) -0.016(5)
C3 0.082(5) 0.119(7) 0.051(4) -0.011(4) 0.004(4) -0.021(5)
C4 0.114(7) 0.129(8) 0.077(6) -0.016(5) 0.019(5) -0.030(6)
C5 0.120(7) 0.111(7) 0.037(4) -0.017(4) 0.021(4) -0.004(5)
C6 0.076(5) 0.148(8) 0.053(4) -0.036(4) 0.013(4) -0.016(5)
C7 0.077(5) 0.142(7) 0.042(4) -0.020(4) 0.005(4) -0.016(5)
C8 0.064(4) 0.098(5) 0.034(3) -0.016(3) 0.005(3) -0.019(4)
C9 0.093(5) 0.082(5) 0.057(4) -0.007(4) 0.024(4) -0.035(4)
C10 0.093(5) 0.072(4) 0.052(4) -0.016(3) 0.028(3) -0.036(4)
C11 0.044(3) 0.065(4) 0.041(3) -0.009(3) 0.002(2) -0.008(3)
C12 0.072(4) 0.060(4) 0.048(4) -0.003(3) 0.005(3) -0.007(3)
C13 0.084(5) 0.076(5) 0.056(4) -0.025(4) 0.000(4) 0.009(4)
C14 0.043(3) 0.046(3) 0.047(3) -0.007(3) 0.000(3) -0.005(2)
C15 0.039(3) 0.033(3) 0.043(3) 0.003(2) -0.003(2) -0.006(2)
C16 0.027(2) 0.033(3) 0.035(3) -0.001(2) 0.003(2) 0.000(2)
C17 0.041(3) 0.028(3) 0.053(3) -0.003(2) -0.002(2) -0.013(2)
C18 0.049(3) 0.033(3) 0.046(3) -0.011(2) -0.006(3) -0.007(2)
C19 0.036(3) 0.031(3) 0.035(3) -0.006(2) 0.000(2) -0.001(2)
C20 0.030(2) 0.023(2) 0.033(3) -0.0067(19) -0.006(2) 0.0021(18)
C21 0.026(2) 0.023(2) 0.035(3) -0.0082(19) -0.002(2) 0.0060(18)
C22 0.050(3) 0.034(3) 0.048(3) -0.008(2) -0.008(3) -0.005(2)
C23 0.061(4) 0.037(3) 0.050(3) -0.012(3) -0.001(3) -0.006(3)
C24 0.056(4) 0.066(4) 0.042(3) -0.026(3) -0.004(3) -0.002(3)
C25 0.086(5) 0.100(6) 0.059(4) -0.036(4) 0.017(4) -0.035(4)
C26 0.108(6) 0.111(6) 0.068(5) -0.052(4) 0.014(4) -0.034(5)
C27 0.062(4) 0.111(6) 0.048(4) -0.038(4) 0.009(3) -0.007(4)
C28 0.064(4) 0.139(7) 0.065(4) -0.041(5) 0.018(4) -0.030(4)
C29 0.069(4) 0.098(5) 0.069(4) -0.040(4) 0.014(4) -0.025(4)
C30 0.082(5) 0.145(8) 0.062(5) -0.046(5) 0.011(4) -0.016(5)
C31 0.079(5) 0.165(8) 0.061(5) -0.057(5) 0.024(4) -0.022(5)
C32 0.075(4) 0.102(5) 0.067(4) -0.035(4) 0.005(3) -0.025(4)
C33 0.104(7) 0.096(6) 0.079(6) -0.019(5) 0.012(5) -0.028(5)
C34 0.070(5) 0.074(5) 0.058(5) -0.036(4) 0.006(4) -0.029(4)
N5 0.135(5) 0.150(5) 0.115(5) -0.039(4) -0.004(4) -0.031(4)
C35 0.077(5) 0.084(6) 0.067(5) -0.017(5) 0.012(4) -0.019(5)
C36 0.072(5) 0.078(5) 0.059(5) -0.017(4) 0.009(4) -0.023(4)
C32' 0.075(4) 0.102(5) 0.067(4) -0.035(4) 0.005(3) -0.025(4)
C33' 0.034(9) 0.055(10) 0.033(9) -0.002(8) 0.009(7) -0.016(8)
C34' 0.034(9) 0.035(9) 0.024(9) -0.007(7) -0.001(7) -0.010(7)
N5' 0.135(5) 0.150(5) 0.115(5) -0.039(4) -0.004(4) -0.031(4)
C35' 0.064(11) 0.076(12) 0.054(11) -0.007(9) -0.006(8) -0.016(9)
C36' 0.081(13) 0.082(13) 0.076(13) -0.020(9) -0.013(9) -0.018(9)
C37 0.031(3) 0.030(3) 0.034(3) -0.011(2) 0.004(2) 0.003(2)
C38 0.032(3) 0.028(2) 0.029(2) -0.0024(19) 0.002(2) -0.0020(19)
C39 0.036(3) 0.038(3) 0.028(3) -0.002(2) 0.002(2) -0.009(2)
C40 0.034(3) 0.031(3) 0.046(3) -0.014(2) 0.003(2) 0.000(2)
C41 0.029(2) 0.020(2) 0.030(2) -0.0078(18) 0.0024(19) -0.0008(18)
C42 0.039(3) 0.025(2) 0.033(3) -0.001(2) -0.001(2) -0.002(2)
C43 0.040(3) 0.033(3) 0.037(3) -0.009(2) -0.002(2) -0.004(2)
C44 0.040(3) 0.056(4) 0.077(4) -0.017(3) -0.012(3) -0.019(3)
C45 0.044(3) 0.087(5) 0.085(5) -0.020(4) -0.010(3) -0.023(3)
C46 0.043(3) 0.036(3) 0.041(3) -0.002(2) -0.003(2) -0.004(2)
C47 0.081(5) 0.059(5) 0.154(8) 0.021(5) 0.033(5) -0.029(4)
C48 0.092(7) 0.093(6) 0.173(9) 0.013(6) -0.013(6) -0.039(5)
N1 0.039(2) 0.025(2) 0.056(3) 0.0006(19) 0.008(2) 0.0066(18)
N2 0.033(2) 0.026(2) 0.025(2) -0.0061(15) 0.0069(16) 0.0000(16)
N3 0.055(3) 0.032(2) 0.043(2) -0.0030(19) -0.020(2) 0.004(2)
N4 0.034(2) 0.0232(19) 0.026(2) -0.0044(15) 0.0051(16) -0.0025(16)
N6 0.114(7) 0.215(11) 0.092(6) -0.050(7) -0.013(5) 0.009(7)
O1 0.068(3) 0.056(2) 0.035(2) -0.0183(18) -0.0125(18) -0.0120(19)
O2 0.043(2) 0.041(2) 0.049(2) -0.0037(16) 0.0196(18) 0.0066(16)
O3 0.062(3) 0.080(3) 0.053(2) -0.031(2) -0.004(2) -0.017(2)
O4 0.0298(19) 0.054(2) 0.054(2) -0.0166(17) -0.0033(16) -0.0091(16)
O5 0.058(2) 0.029(2) 0.093(3) -0.0038(19) -0.010(2) -0.0020(18)
O6 0.058(3) 0.038(2) 0.084(3) 0.0055(19) 0.017(2) -0.0134(18)
O7 0.104(4) 0.097(4) 0.091(4) -0.017(3) -0.035(3) 0.001(3)
O8 0.316(12) 0.161(8) 0.161(7) -0.025(6) 0.067(8) -0.052(8)

loop_
_atom_type_symbol
_atom_type_description
_atom_type_scat_dispersion_real
_atom_type_scat_dispersion_imag
_atom_type_scat_source
C C 0.0033 0.0016 'International Tables Vol C Tables 4.2.6.8 and 6.1.1.4'
H H 0.0000 0.0000 'International Tables Vol C Tables 4.2.6.8 and 6.1.1.4'
N N 0.0061 0.0033 'International Tables Vol C Tables 4.2.6.8 and 6.1.1.4'
O O 0.0106 0.0060 'International Tables Vol C Tables 4.2.6.8 and 6.1.1.4'

loop_
_geom_angle_atom_site_label_1
_geom_angle_atom_site_label_2
_geom_angle_atom_site_label_3
_geom_angle
C2 C1 N6 116.7(8)
C2 C1 H1 121.6
N6 C1 H1 121.6
C3 C2 C1 120.0(9)
C3 C2 H2 120.0
C1 C2 H2 120.0
C2 C3 C4 117.5(7)
C2 C3 C6 123.1(8)
C4 C3 C6 119.4(8)
C5 C4 C3 123.0(9)
C5 C4 H4 118.5
C3 C4 H4 118.5
N6 C5 C4 119.1(9)
N6 C5 H5 120.5
C4 C5 H5 120.5
C7 C6 C3 176.6(9)
C6 C7 C8 177.2(10)
C9 C8 C13 118.1(5)
C9 C8 C7 122.2(7)
C13 C8 C7 119.7(7)
C10 C9 C8 120.8(6)
C10 C9 H9 119.6
C8 C9 H9 119.6
C9 C10 C11 121.6(6)
C9 C10 H10 119.2
C11 C10 H10 119.2
C10 C11 C12 118.8(5)
C10 C11 C14 122.1(5)
C12 C11 C14 119.1(5)
C13 C12 C11 119.3(6)
C13 C12 H12 120.3
C11 C12 H12 120.3
C12 C13 C8 121.3(6)
C12 C13 H13 119.3
C8 C13 H13 119.3
C15 C14 C11 177.2(6)
C14 C15 C16 177.8(5)
C17 C16 C21 119.6(4)
C17 C16 C15 119.7(4)
C21 C16 C15 120.6(4)
C18 C17 C16 120.4(4)
C18 C17 H17 119.8
C16 C17 H17 119.8
C17 C18 C19 121.2(5)
C17 C18 H18 119.4
C19 C18 H18 119.4
C20 C19 C18 119.3(4)
C20 C19 C22 122.0(4)
C18 C19 C22 118.7(4)
C19 C20 C21 119.9(4)
C19 C20 C37 119.5(4)
C21 C20 C37 120.5(4)
C20 C21 C16 119.5(4)
C20 C21 C38 120.7(4)
C16 C21 C38 119.8(4)
C23 C22 C19 176.3(6)
C22 C23 C24 178.7(6)
C29 C24 C25 117.2(5)
C29 C24 C23 121.7(5)
C25 C24 C23 121.1(6)
C26 C25 C24 121.8(7)
C26 C25 H25 119.1
C24 C25 H25 119.1
C25 C26 C27 120.4(7)
C25 C26 H26 119.8
C27 C26 H26 119.8
C26 C27 C28 118.4(6)
C26 C27 C30 120.1(7)
C28 C27 C30 121.5(7)
C29 C28 C27 120.6(7)
C29 C28 H28 119.7
C27 C28 H28 119.7
C28 C29 C24 121.5(7)
C28 C29 H29 119.3
C24 C29 H29 119.3
C31 C30 C27 178.2(10)
C30 C31 C32 176.1(10)
C30 C31 C32' 176.3(10)
C32 C31 C32' 0.3
C33 C32 C36 120.0
C33 C32 C31 117.7(5)
C36 C32 C31 122.3(5)
C34 C33 C32 120.0
C34 C33 H33 120.0
C32 C33 H33 120.0
N5 C34 C33 120.0
N5 C34 H34 120.0
C33 C34 H34 120.0
C34 N5 C35 120.0
N5 C35 C36 120.0
N5 C35 H35 120.0
C36 C35 H35 120.0
C35 C36 C32 120.0
C35 C36 H36 120.0
C32 C36 H36 120.0
C36' C32' C33' 117.6
C36' C32' C31 119.9(5)
C33' C32' C31 122.0(5)
C34' C33' C32' 128.1
C34' C33' H33' 116.0
C32' C33' H33' 116.0
C33' C34' N5' 113.4
C33' C34' H34' 123.3
N5' C34' H34' 123.3
C34' N5' C35' 125.3
C36' C35' N5' 118.4
C36' C35' H35' 120.8
N5' C35' H35' 120.8
C35' C36' C32' 116.3
C35' C36' H36' 121.9
C32' C36' H36' 121.9
N4 C37 C20 114.5(3)
N4 C37 H37A 108.6
C20 C37 H37A 108.6
N4 C37 H37B 108.6
C20 C37 H37B 108.6
H37A C37 H37B 107.6
N2 C38 C21 112.5(4)
N2 C38 H38A 109.1
C21 C38 H38A 109.1
N2 C38 H38B 109.1
C21 C38 H38B 109.1
H38A C38 H38B 107.8
O1 C39 N3 126.6(5)
O1 C39 N4 125.4(4)
N3 C39 N4 107.9(4)
O2 C40 N1 127.9(4)
O2 C40 N2 123.8(4)
N1 C40 N2 108.3(4)
N2 C41 N4 112.3(3)
N2 C41 C43 108.6(4)
N4 C41 C43 113.4(3)
N2 C41 C42 101.6(3)
N4 C41 C42 103.4(3)
C43 C41 C42 117.0(4)
N1 C42 N3 114.0(4)
N1 C42 C46 108.7(4)
N3 C42 C46 108.3(4)
N1 C42 C41 103.0(3)
N3 C42 C41 101.8(3)
C46 C42 C41 121.1(4)
O3 C43 O4 124.5(5)
O3 C43 C41 120.6(4)
O4 C43 C41 114.9(4)
O4 C44 C45 107.1(4)
O4 C44 H44A 110.3
C45 C44 H44A 110.3
O4 C44 H44B 110.3
C45 C44 H44B 110.3
H44A C44 H44B 108.5
C44 C45 H45A 109.5
C44 C45 H45B 109.5
H45A C45 H45B 109.5
C44 C45 H45C 109.5
H45A C45 H45C 109.5
H45B C45 H45C 109.5
O5 C46 O6 125.4(5)
O5 C46 C42 122.0(5)
O6 C46 C42 112.6(4)
C48 C47 O6 110.5(6)
C48 C47 H47A 109.6
O6 C47 H47A 109.6
C48 C47 H47B 109.6
O6 C47 H47B 109.6
H47A C47 H47B 108.1
C47 C48 H48A 109.5
C47 C48 H48B 109.5
H48A C48 H48B 109.5
C47 C48 H48C 109.5
H48A C48 H48C 109.5
H48B C48 H48C 109.5
C40 N1 C42 112.9(4)
C40 N1 H1A 123.6
C42 N1 H1A 123.6
C40 N2 C41 112.9(4)
C40 N2 C38 124.5(4)
C41 N2 C38 122.6(3)
C39 N3 C42 113.5(4)
C39 N3 H3 123.2
C42 N3 H3 123.2
C39 N4 C37 120.3(4)
C39 N4 C41 111.2(3)
C37 N4 C41 121.1(3)
C5 N6 C1 123.6(8)
C43 O4 C44 116.1(4)
C46 O6 C47 114.3(4)
H7A O7 H7B 107.7
H8A O8 H8B 107.7

loop_
_geom_bond_atom_site_label_1
_geom_bond_atom_site_label_2
_geom_bond_distance
C1 C2 1.378(10)
C1 N6 1.398(12)
C1 H1 0.9300
C2 C3 1.373(10)
C2 H2 0.9300
C3 C4 1.385(11)
C3 C6 1.442(9)
C4 C5 1.310(9)
C4 H4 0.9300
C5 N6 1.293(11)
C5 H5 0.9300
C6 C7 1.176(8)
C7 C8 1.454(8)
C8 C9 1.369(9)
C8 C13 1.386(9)
C9 C10 1.361(8)
C9 H9 0.9300
C10 C11 1.366(8)
C10 H10 0.9300
C11 C12 1.385(8)
C11 C14 1.437(7)
C12 C13 1.378(8)
C12 H12 0.9300
C13 H13 0.9300
C14 C15 1.194(7)
C15 C16 1.451(6)
C16 C17 1.396(6)
C16 C21 1.412(6)
C17 C18 1.365(7)
C17 H17 0.9300
C18 C19 1.402(7)
C18 H18 0.9300
C19 C20 1.399(6)
C19 C22 1.438(7)
C20 C21 1.403(6)
C20 C37 1.520(6)
C21 C38 1.511(6)
C22 C23 1.177(7)
C23 C24 1.430(7)
C24 C29 1.379(8)
C24 C25 1.384(8)
C25 C26 1.370(8)
C25 H25 0.9300
C26 C27 1.380(9)
C26 H26 0.9300
C27 C28 1.381(9)
C27 C30 1.445(8)
C28 C29 1.375(8)
C28 H28 0.9300
C29 H29 0.9300
C30 C31 1.186(8)
C31 C32 1.406(7)
C31 C32' 1.439(7)
C32 C33 1.3900
C32 C36 1.3900
C33 C34 1.3900
C33 H33 0.9300
C34 N5 1.3900
C34 H34 0.9300
N5 C35 1.3900
C35 C36 1.3900
C35 H35 0.9300
C36 H36 0.9300
C32' C36' 1.4020
C32' C33' 1.4028
C33' C34' 1.2583
C33' H33' 0.9300
C34' N5' 1.3540
C34' H34' 0.9300
N5' C35' 1.4076
C35' C36' 1.3784
C35' H35' 0.9300
C36' H36' 0.9300
C37 N4 1.453(5)
C37 H37A 0.9700
C37 H37B 0.9700
C38 N2 1.447(5)
C38 H38A 0.9700
C38 H38B 0.9700
C39 O1 1.213(5)
C39 N3 1.366(6)
C39 N4 1.372(6)
C40 O2 1.230(5)
C40 N1 1.349(6)
C40 N2 1.360(5)
C41 N2 1.442(5)
C41 N4 1.456(5)
C41 C43 1.543(7)
C41 C42 1.568(6)
C42 N1 1.429(6)
C42 N3 1.450(6)
C42 C46 1.526(7)
C43 O3 1.190(5)
C43 O4 1.313(5)
C44 O4 1.454(6)
C44 C45 1.497(7)
C44 H44A 0.9700
C44 H44B 0.9700
C45 H45A 0.9600
C45 H45B 0.9600
C45 H45C 0.9600
C46 O5 1.185(6)
C46 O6 1.319(6)
C47 C48 1.390(9)
C47 O6 1.488(7)
C47 H47A 0.9700
C47 H47B 0.9700
C48 H48A 0.9600
C48 H48B 0.9600
C48 H48C 0.9600
N1 H1A 0.8600
N3 H3 0.8600
O7 H7A 0.8200
O7 H7B 0.8199
O8 H8A 0.8200
O8 H8B 0.8200

loop_
_geom_torsion_atom_site_label_1
_geom_torsion_atom_site_label_2
_geom_torsion_atom_site_label_3
_geom_torsion_atom_site_label_4
_geom_torsion
N6 C1 C2 C3 -1.0(12)
C1 C2 C3 C4 0.4(12)
C1 C2 C3 C6 -178.1(8)
C2 C3 C4 C5 1.9(14)
C6 C3 C4 C5 -179.5(8)
C3 C4 C5 N6 -3.6(15)
C2 C3 C6 C7 -144(16)
C4 C3 C6 C7 38(17)
C3 C6 C7 C8 -36(30)
C6 C7 C8 C9 168(17)
C6 C7 C8 C13 -11(17)
C13 C8 C9 C10 -1.2(11)
C7 C8 C9 C10 179.9(7)
C8 C9 C10 C11 -0.9(11)
C9 C10 C11 C12 1.4(10)
C9 C10 C11 C14 178.5(6)
C10 C11 C12 C13 0.2(9)
C14 C11 C12 C13 -177.0(6)
C11 C12 C13 C8 -2.3(10)
C9 C8 C13 C12 2.7(11)
C7 C8 C13 C12 -178.3(6)
C10 C11 C14 C15 -141(12)
C12 C11 C14 C15 36(13)
C11 C14 C15 C16 142(12)
C14 C15 C16 C17 -32(15)
C14 C15 C16 C21 147(15)
C21 C16 C17 C18 0.0(7)
C15 C16 C17 C18 178.2(4)
C16 C17 C18 C19 -0.7(7)
C17 C18 C19 C20 1.7(7)
C17 C18 C19 C22 -175.4(5)
C18 C19 C20 C21 -2.1(7)
C22 C19 C20 C21 175.0(4)
C18 C19 C20 C37 179.4(4)
C22 C19 C20 C37 -3.6(7)
C19 C20 C21 C16 1.4(6)
C37 C20 C21 C16 179.9(4)
C19 C20 C21 C38 -178.8(4)
C37 C20 C21 C38 -0.3(6)
C17 C16 C21 C20 -0.3(6)
C15 C16 C21 C20 -178.6(4)
C17 C16 C21 C38 179.9(4)
C15 C16 C21 C38 1.6(6)
C20 C19 C22 C23 -120(9)
C18 C19 C22 C23 57(9)
C19 C22 C23 C24 37(35)
C22 C23 C24 C29 81(29)
C22 C23 C24 C25 -99(29)
C29 C24 C25 C26 -0.4(11)
C23 C24 C25 C26 179.7(7)
C24 C25 C26 C27 1.1(13)
C25 C26 C27 C28 -0.5(12)
C25 C26 C27 C30 177.5(8)
C26 C27 C28 C29 -0.9(12)
C30 C27 C28 C29 -178.8(7)
C27 C28 C29 C24 1.6(12)
C25 C24 C29 C28 -1.0(11)
C23 C24 C29 C28 179.0(7)
C26 C27 C30 C31 30(29)
C28 C27 C30 C31 -152(28)
C27 C30 C31 C32 -142(24)
C27 C30 C31 C32' -145(24)
C30 C31 C32 C33 108(13)
C32' C31 C32 C33 -113(3)
C30 C31 C32 C36 -70(13)
C32' C31 C32 C36 70(3)
C36 C32 C33 C34 0.0
C31 C32 C33 C34 -177.9(6)
C32 C33 C34 N5 0.0
C33 C34 N5 C35 0.0
C34 N5 C35 C36 0.0
N5 C35 C36 C32 0.0
C33 C32 C36 C35 0.0
C31 C32 C36 C35 177.8(7)
C30 C31 C32' C36' -109(14)
C32 C31 C32' C36' -153(3)
C30 C31 C32' C33' 79(14)
C32 C31 C32' C33' 35(3)
C36' C32' C33' C34' 12.6
C31 C32' C33' C34' -175.3(7)
C32' C33' C34' N5' -8.2
C33' C34' N5' C35' -0.9
C34' N5' C35' C36' 5.0
N5' C35' C36' C32' -0.5
C33' C32' C36' C35' -7.0
C31 C32' C36' C35' -179.3(6)
C19 C20 C37 N4 -120.5(4)
C21 C20 C37 N4 61.0(5)
C20 C21 C38 N2 -60.1(5)
C16 C21 C38 N2 119.7(4)
N2 C41 C42 N1 -11.3(4)
N4 C41 C42 N1 -127.9(4)
C43 C41 C42 N1 106.7(4)
N2 C41 C42 N3 107.1(4)
N4 C41 C42 N3 -9.5(4)
C43 C41 C42 N3 -134.9(4)
N2 C41 C42 C46 -132.9(4)
N4 C41 C42 C46 110.5(4)
C43 C41 C42 C46 -14.9(6)
N2 C41 C43 O3 37.1(6)
N4 C41 C43 O3 162.7(4)
C42 C41 C43 O3 -77.1(6)
N2 C41 C43 O4 -140.3(4)
N4 C41 C43 O4 -14.7(5)
C42 C41 C43 O4 105.5(4)
N1 C42 C46 O5 31.4(7)
N3 C42 C46 O5 -93.0(6)
C41 C42 C46 O5 150.2(5)
N1 C42 C46 O6 -149.8(4)
N3 C42 C46 O6 85.8(5)
C41 C42 C46 O6 -31.0(6)
O2 C40 N1 C42 176.0(5)
N2 C40 N1 C42 -4.3(6)
N3 C42 N1 C40 -99.4(5)
C46 C42 N1 C40 139.7(4)
C41 C42 N1 C40 10.0(5)
O2 C40 N2 C41 175.5(5)
N1 C40 N2 C41 -4.2(5)
O2 C40 N2 C38 -5.5(8)
N1 C40 N2 C38 174.8(4)
N4 C41 N2 C40 119.7(4)
C43 C41 N2 C40 -114.1(4)
C42 C41 N2 C40 9.8(5)
N4 C41 N2 C38 -59.3(5)
C43 C41 N2 C38 67.0(5)
C42 C41 N2 C38 -169.2(4)
C21 C38 N2 C40 -98.8(5)
C21 C38 N2 C41 80.1(5)
O1 C39 N3 C42 -175.6(5)
N4 C39 N3 C42 7.4(5)
N1 C42 N3 C39 111.9(4)
C46 C42 N3 C39 -126.9(4)
C41 C42 N3 C39 1.8(5)
O1 C39 N4 C37 18.5(7)
N3 C39 N4 C37 -164.4(4)
O1 C39 N4 C41 168.7(4)
N3 C39 N4 C41 -14.2(5)
C20 C37 N4 C39 70.7(5)
C20 C37 N4 C41 -76.6(5)
N2 C41 N4 C39 -94.0(4)
C43 C41 N4 C39 142.4(4)
C42 C41 N4 C39 14.8(4)
N2 C41 N4 C37 56.0(5)
C43 C41 N4 C37 -67.6(5)
C42 C41 N4 C37 164.8(4)
C4 C5 N6 C1 2.9(16)
C2 C1 N6 C5 -0.7(15)
O3 C43 O4 C44 3.1(7)
C41 C43 O4 C44 -179.6(4)
C45 C44 O4 C43 -166.6(5)
O5 C46 O6 C47 -0.8(8)
C42 C46 O6 C47 -179.6(5)
C48 C47 O6 C46 -174.7(7)
